data_1560474
loop_
_publ_author_name
'Chen, Wen-Hua'
'Yan, Hao-Jie'
'Chen, Hui'
'Liu, Rui-Heng'
'Li, Ai-Min'
'Wang, Guo'
'Wan, Chong-Qing'

_publ_section_title
;
 Structure and properties of silver sulfate complexes derived from
 dipyridyl methylthio ligands with secondary donor site
;
_journal_name_full 'Journal of Solid State Chemistry'
_journal_page_first 24
_journal_page_last 31
_journal_paper_doi 10.1016/j.jssc.2017.03.012
_journal_volume 250
_journal_year 2017
_chemical_formula_sum 'C24 H40 Ag2 N4 O12 S3'
_chemical_formula_weight 888.49
_space_group_crystal_system monoclinic
_space_group_IT_number 14
_space_group_name_Hall '-P 2ybc'
_space_group_name_H-M_alt 'P 1 21/c 1'
_atom_sites_solution_hydrogens mixed
_cell_angle_alpha 90
_cell_angle_beta 102.173(5)
_cell_angle_gamma 90
_cell_formula_units_Z 4
_cell_length_a 18.1097(17)
_cell_length_b 13.7799(13)
_cell_length_c 13.7122(13)
_cell_measurement_reflns_used 324
_cell_measurement_temperature 296(2)
_cell_measurement_theta_max 60
_cell_measurement_theta_min 3
_cell_volume 3344.9(6)
_computing_structure_refinement 'SHELXL-2014 (Sheldrick, 2014)'
_diffrn_ambient_temperature 296(2)
_diffrn_measured_fraction_theta_full 0.966
_diffrn_measured_fraction_theta_max 0.994
_diffrn_measurement_device_type 'Bruker APEXII area Detector'
_diffrn_radiation_type MoK\a
_diffrn_radiation_wavelength 0.71073
_diffrn_reflns_av_R_equivalents 0.0459
_diffrn_reflns_av_unetI/netI 0.0418
_diffrn_reflns_Laue_measured_fraction_full 0.966
_diffrn_reflns_Laue_measured_fraction_max 0.994
_diffrn_reflns_limit_h_max 21
_diffrn_reflns_limit_h_min -21
_diffrn_reflns_limit_k_max 16
_diffrn_reflns_limit_k_min -16
_diffrn_reflns_limit_l_max 16
_diffrn_reflns_limit_l_min -15
_diffrn_reflns_number 23225
_diffrn_reflns_point_group_measured_fraction_full 0.966
_diffrn_reflns_point_group_measured_fraction_max 0.994
_diffrn_reflns_theta_full 25.242
_diffrn_reflns_theta_max 25.010
_diffrn_reflns_theta_min 1.873
_exptl_absorpt_coefficient_mu 1.421
_exptl_absorpt_correction_T_max 0.7456
_exptl_absorpt_correction_T_min 0.5188
_exptl_absorpt_correction_type multi-scan
_exptl_absorpt_process_details SADABS
_exptl_crystal_colour Colorless
_exptl_crystal_density_diffrn 1.756
_exptl_crystal_description Block
_exptl_crystal_F_000 1784
_exptl_crystal_size_max 0.35
_exptl_crystal_size_mid 0.20
_exptl_crystal_size_min 0.15
_refine_diff_density_max 2.262
_refine_diff_density_min -1.258
_refine_diff_density_rms 0.148
_refine_ls_extinction_coef .
_refine_ls_extinction_method none
_refine_ls_goodness_of_fit_ref 1.108
_refine_ls_hydrogen_treatment constr
_refine_ls_matrix_type full
_refine_ls_number_parameters 410
_refine_ls_number_reflns 5863
_refine_ls_number_restraints 0
_refine_ls_restrained_S_all 1.108
_refine_ls_R_factor_all 0.0821
_refine_ls_R_factor_gt 0.0721
_refine_ls_shift/su_max 0.001
_refine_ls_shift/su_mean 0.000
_refine_ls_structure_factor_coef Fsqd
_refine_ls_weighting_details 'w=1/[\s^2^(Fo^2^)+(0.0968P)^2^+16.3649P] where P=(Fo^2^+2Fc^2^)/3'
_refine_ls_weighting_scheme calc
_refine_ls_wR_factor_gt 0.1937
_refine_ls_wR_factor_ref 0.2017
_reflns_Friedel_coverage 0.000
_reflns_Friedel_fraction_full .
_reflns_Friedel_fraction_max .
_reflns_number_gt 4927
_reflns_number_total 5863
_reflns_threshold_expression 'I > 2\s(I)'
_cod_data_source_file 2.cif
_cod_data_source_block 2
_cod_depositor_comments
;
The following automatic conversions were performed:

data item '_exptl_absorpt_correction_type' value 'Multi-SCAN' was
changed to 'multi-scan' in accordance with the built-in table derived
from the CIF Core dictionary named 'cif_core.dic' version 2.4.5 last
updated on 2014-11-21.

Automatic conversion script
Id: cif_fix_values 8369 2020-08-20 11:38:08Z andrius 
;
_cod_original_sg_symbol_H-M 'P 21/c'
_cod_database_code 1560474
_shelx_space_group_comment
;
The symmetry employed for this shelxl refinement is uniquely defined
by the following loop, which should always be used as a source of
symmetry information in preference to the above space-group names.
They are only intended as comments.
;

loop_
_space_group_symop_operation_xyz
'x, y, z'
'-x, y+1/2, -z+1/2'
'-x, -y, -z'
'x, -y-1/2, z-1/2'

loop_
_atom_site_label
_atom_site_type_symbol
_atom_site_fract_x
_atom_site_fract_y
_atom_site_fract_z
_atom_site_U_iso_or_equiv
_atom_site_adp_type
_atom_site_occupancy
_atom_site_site_symmetry_order
_atom_site_calc_flag
_atom_site_refinement_flags_posn
_atom_site_refinement_flags_adp
_atom_site_refinement_flags_occupancy
_atom_site_disorder_assembly
_atom_site_disorder_group
Ag1 Ag 0.44458(4) 0.54071(4) 0.36103(6) 0.0614(3) Uani 1 1 d . . . . .
Ag2 Ag 0.05973(5) 0.59808(7) 0.26932(5) 0.0725(3) Uani 1 1 d . . . . .
S1 S 0.52944(11) 0.01395(12) 0.36569(17) 0.0510(5) Uani 1 1 d . . . . .
S2 S -0.01732(16) 0.6272(2) 0.77665(19) 0.0784(8) Uani 1 1 d . . . . .
S3 S 0.25221(10) 0.56477(12) 0.31046(14) 0.0410(4) Uani 1 1 d . . . . .
N1 N 0.4465(4) 0.3843(4) 0.3733(5) 0.0463(15) Uani 1 1 d . . . . .
N2 N 0.4744(3) -0.3063(4) 0.3697(5) 0.0427(14) Uani 1 1 d . . . . .
N3 N 0.0576(4) 0.6027(5) 0.4256(4) 0.0507(16) Uani 1 1 d . . . . .
N4 N 0.0341(4) 0.6234(5) 1.1120(4) 0.0448(14) Uani 1 1 d . . . . .
O1 O 0.1966(4) 0.4884(5) 0.2962(6) 0.088(2) Uani 1 1 d . . . . .
O2 O 0.3006(4) 0.5595(5) 0.4094(5) 0.0706(17) Uani 1 1 d . . . . .
O3 O 0.3012(4) 0.5539(5) 0.2392(5) 0.0744(19) Uani 1 1 d . . . . .
O4 O 0.2118(4) 0.6570(4) 0.2963(5) 0.0665(16) Uani 1 1 d . . . . .
O5 O 0.3004(5) 0.6866(6) 0.0889(6) 0.084(2) Uani 1 1 d . . . . .
H5 H 0.3129 0.6531 0.1391 0.126 Uiso 1 1 calc R U . . .
O6 O 0.2536(4) 0.3948(5) 0.1053(6) 0.0760(19) Uani 1 1 d . . . . .
H6 H 0.2613 0.4337 0.1515 0.114 Uiso 1 1 calc R U . . .
C1 C 0.3817(4) 0.3342(5) 0.3563(6) 0.0483(18) Uani 1 1 d . . . . .
H1A H 0.3365 0.3685 0.3474 0.058 Uiso 1 1 calc R U . . .
C2 C 0.3785(4) 0.2357(5) 0.3515(6) 0.0473(18) Uani 1 1 d . . . . .
H2A H 0.3321 0.2040 0.3405 0.057 Uiso 1 1 calc R U . . .
C3 C 0.4458(4) 0.1822(4) 0.3633(5) 0.0382(15) Uani 1 1 d . . . . .
C4 C 0.5128(4) 0.2344(5) 0.3804(6) 0.0438(17) Uani 1 1 d . . . . .
H4A H 0.5589 0.2023 0.3878 0.053 Uiso 1 1 calc R U . . .
C5 C 0.5106(4) 0.3329(5) 0.3860(6) 0.0455(17) Uani 1 1 d . . . . .
H5A H 0.5562 0.3664 0.3995 0.055 Uiso 1 1 calc R U . . .
C6 C 0.4387(4) 0.0729(5) 0.3542(7) 0.052(2) Uani 1 1 d . . . . .
H6A H 0.4071 0.0567 0.2900 0.062 Uiso 1 1 calc R U . . .
H6B H 0.4142 0.0485 0.4056 0.062 Uiso 1 1 calc R U . . .
C7 C 0.5045(4) -0.1082(4) 0.3674(5) 0.0372(15) Uani 1 1 d . . . . .
C8 C 0.4311(4) -0.1437(5) 0.3598(6) 0.0461(18) Uani 1 1 d . . . . .
H8A H 0.3906 -0.1011 0.3541 0.055 Uiso 1 1 calc R U . . .
C9 C 0.4194(4) -0.2421(5) 0.3609(7) 0.0483(18) Uani 1 1 d . . . . .
H9A H 0.3702 -0.2646 0.3550 0.058 Uiso 1 1 calc R U . . .
C10 C 0.5447(4) -0.2728(5) 0.3771(6) 0.0422(16) Uani 1 1 d . . . . .
H10A H 0.5839 -0.3174 0.3830 0.051 Uiso 1 1 calc R U . . .
C11 C 0.5615(4) -0.1758(5) 0.3765(6) 0.0439(17) Uani 1 1 d . . . . .
H11A H 0.6113 -0.1557 0.3823 0.053 Uiso 1 1 calc R U . . .
C12 C 0.1194(5) 0.5768(7) 0.4911(6) 0.060(2) Uani 1 1 d . . . . .
H12A H 0.1620 0.5589 0.4677 0.072 Uiso 1 1 calc R U . . .
C13 C 0.1229(5) 0.5756(8) 0.5921(6) 0.068(3) Uani 1 1 d . . . . .
H13A H 0.1664 0.5546 0.6358 0.081 Uiso 1 1 calc R U . . .
C14 C 0.0609(4) 0.6058(8) 0.6277(6) 0.058(2) Uani 1 1 d . . . . .
C15 C -0.0023(4) 0.6322(6) 0.5602(5) 0.0473(17) Uani 1 1 d . . . . .
H15A H -0.0453 0.6519 0.5817 0.057 Uiso 1 1 calc R U . . .
C16 C -0.0022(4) 0.6294(6) 0.4602(5) 0.0470(17) Uani 1 1 d . . . . .
H16A H -0.0459 0.6471 0.4149 0.056 Uiso 1 1 calc R U . . .
C17 C 0.0618(3) 0.5631(5) 0.7519(5) 0.000(2) Uiso 0.61(2) 1 d . . P A 1
H17A H 0.0547 0.4934 0.7536 0.000 Uiso 0.61(2) 1 calc R U P A 1
H17B H 0.1082 0.5807 0.7982 0.000 Uiso 0.61(2) 1 calc R U P A 1
C17' C 0.0726(6) 0.6155(10) 0.7438(9) 0.012(4) Uiso 0.39(2) 1 d . . P A 2
H17C H 0.1034 0.6720 0.7665 0.014 Uiso 0.39(2) 1 calc R U P A 2
H17D H 0.0985 0.5586 0.7758 0.014 Uiso 0.39(2) 1 calc R U P A 2
C18 C 0.0072(4) 0.6309(5) 0.9043(5) 0.0423(16) Uani 1 1 d . . . . .
C19 C 0.0799(4) 0.6409(6) 0.9623(5) 0.0444(17) Uani 1 1 d . . . . .
H19A H 0.1209 0.6500 0.9323 0.053 Uiso 1 1 calc R U . . .
C20 C 0.0900(4) 0.6372(6) 1.0624(5) 0.0415(16) Uani 1 1 d . . . . .
H20A H 0.1388 0.6448 1.0998 0.050 Uiso 1 1 calc R U . . .
C21 C -0.0358(4) 0.6153(6) 1.0550(6) 0.0463(17) Uani 1 1 d . . . . .
H21A H -0.0759 0.6075 1.0871 0.056 Uiso 1 1 calc R U . . .
C22 C -0.0517(4) 0.6178(6) 0.9542(5) 0.0430(16) Uani 1 1 d . . . . .
H22A H -0.1011 0.6109 0.9186 0.052 Uiso 1 1 calc R U . . .
C24 C 0.2530(7) 0.4424(9) 0.0178(10) 0.093(4) Uani 1 1 d . . . . .
H24A H 0.2019 0.4478 -0.0195 0.139 Uiso 1 1 calc R U . . .
H24B H 0.2825 0.4068 -0.0206 0.139 Uiso 1 1 calc R U . . .
H24C H 0.2740 0.5061 0.0318 0.139 Uiso 1 1 calc R U . . .
C23 C 0.2840(8) 0.7740(10) 0.1144(10) 0.097(4) Uani 1 1 d . . . . .
H23A H 0.2347 0.7740 0.1299 0.145 Uiso 1 1 calc R U . . .
H23B H 0.2846 0.8179 0.0602 0.145 Uiso 1 1 calc R U . . .
H23C H 0.3207 0.7944 0.1719 0.145 Uiso 1 1 calc R U . . .
O1W O 0.2477(4) 0.8338(5) 0.3840(5) 0.0696(17) Uani 1 1 d . . . . .
O2W O 0.1843(5) 0.3077(5) 0.3789(6) 0.085(2) Uani 1 1 d . . . . .
O3W O 0.3210(5) 0.4647(6) 0.5977(6) 0.097(2) Uani 1 1 d . . . . .
O4W O 0.1541(5) 0.3484(6) 0.7525(6) 0.091(2) Uani 1 1 d . . . . .
H2WA H 0.2076 0.3283 0.4407 0.137 Uiso 1 1 d R U . . .
H3WA H 0.3172 0.5043 0.5460 0.137 Uiso 1 1 d R U . . .
H2WB H 0.1843 0.3616 0.3392 0.137 Uiso 1 1 d R U . . .
H3WB H 0.2838 0.4399 0.5912 0.137 Uiso 1 1 d R U . . .
H1WA H 0.2701 0.8160 0.4467 0.137 Uiso 1 1 d R U . . .
H4WA H 0.1614 0.3584 0.6900 0.137 Uiso 1 1 d R U . . .
H1WB H 0.2496 0.7789 0.3470 0.137 Uiso 1 1 d R U . . .
H4WB H 0.1730 0.3013 0.7945 0.137 Uiso 1 1 d R U . . .
O5W O 0.2644(4) 1.0013(7) 0.2774(6) 0.093(2) Uani 1 1 d . . . . .
O6W O 0.2235(5) 0.2999(6) 0.5909(6) 0.095(2) Uani 1 1 d . . . . .

loop_
_atom_site_aniso_label
_atom_site_aniso_U_11
_atom_site_aniso_U_22
_atom_site_aniso_U_33
_atom_site_aniso_U_23
_atom_site_aniso_U_13
_atom_site_aniso_U_12
Ag1 0.0725(5) 0.0169(3) 0.0996(6) 0.0000(3) 0.0288(4) 0.0010(2)
Ag2 0.0846(5) 0.1081(7) 0.0275(4) 0.0015(3) 0.0179(3) -0.0141(4)
S1 0.0506(10) 0.0226(8) 0.0829(15) -0.0014(8) 0.0212(10) -0.0006(7)
S2 0.0749(16) 0.110(2) 0.0535(14) 0.0047(14) 0.0209(12) 0.0110(14)
S3 0.0495(10) 0.0335(8) 0.0432(10) 0.0001(7) 0.0173(8) 0.0012(7)
N1 0.059(4) 0.025(3) 0.059(4) 0.003(3) 0.021(3) 0.005(3)
N2 0.047(3) 0.019(3) 0.064(4) 0.000(2) 0.016(3) 0.001(2)
N3 0.060(4) 0.071(5) 0.025(3) 0.000(3) 0.016(3) -0.005(3)
N4 0.058(4) 0.053(4) 0.028(3) 0.002(3) 0.019(3) 0.001(3)
O1 0.085(5) 0.062(4) 0.114(6) 0.007(4) 0.013(4) -0.033(4)
O2 0.084(4) 0.072(4) 0.055(4) -0.002(3) 0.013(3) 0.013(3)
O3 0.079(4) 0.081(5) 0.077(5) 0.014(4) 0.048(4) 0.020(3)
O4 0.079(4) 0.045(3) 0.074(4) -0.006(3) 0.012(3) 0.016(3)
O5 0.104(5) 0.074(5) 0.074(5) 0.020(4) 0.016(4) -0.001(4)
O6 0.088(5) 0.070(4) 0.070(5) -0.013(3) 0.016(4) 0.006(4)
C1 0.049(4) 0.028(3) 0.071(5) 0.005(3) 0.019(4) 0.009(3)
C2 0.044(4) 0.026(3) 0.074(5) 0.005(3) 0.018(4) 0.002(3)
C3 0.048(4) 0.018(3) 0.050(4) 0.001(3) 0.013(3) 0.001(3)
C4 0.049(4) 0.026(3) 0.057(5) 0.003(3) 0.011(3) -0.001(3)
C5 0.048(4) 0.025(3) 0.064(5) -0.003(3) 0.013(3) -0.002(3)
C6 0.048(4) 0.014(3) 0.097(7) 0.009(3) 0.022(4) 0.003(3)
C7 0.048(4) 0.019(3) 0.046(4) -0.001(3) 0.012(3) -0.002(3)
C8 0.043(4) 0.020(3) 0.077(6) -0.001(3) 0.019(4) 0.004(3)
C9 0.044(4) 0.027(3) 0.078(6) -0.001(3) 0.023(4) -0.004(3)
C10 0.050(4) 0.022(3) 0.056(5) -0.003(3) 0.015(3) 0.007(3)
C11 0.041(4) 0.031(3) 0.062(5) -0.004(3) 0.016(3) 0.000(3)
C12 0.060(5) 0.086(6) 0.038(4) -0.002(4) 0.020(4) 0.004(4)
C13 0.052(5) 0.115(8) 0.037(4) 0.004(5) 0.011(4) 0.011(5)
C14 0.050(4) 0.100(7) 0.027(4) 0.005(4) 0.015(3) 0.011(4)
C15 0.049(4) 0.058(5) 0.037(4) 0.001(3) 0.016(3) 0.001(3)
C16 0.055(4) 0.055(4) 0.032(4) 0.004(3) 0.010(3) -0.004(3)
C18 0.046(4) 0.047(4) 0.036(4) -0.001(3) 0.012(3) 0.004(3)
C19 0.035(3) 0.067(5) 0.033(4) -0.001(3) 0.012(3) -0.001(3)
C20 0.039(3) 0.058(4) 0.028(3) -0.002(3) 0.008(3) -0.004(3)
C21 0.048(4) 0.056(4) 0.040(4) 0.002(3) 0.021(3) 0.002(3)
C22 0.041(4) 0.054(4) 0.036(4) -0.001(3) 0.011(3) 0.008(3)
C24 0.099(8) 0.079(7) 0.091(9) -0.001(6) -0.003(7) 0.016(6)
C23 0.100(9) 0.096(9) 0.094(9) 0.004(7) 0.021(7) -0.012(7)
O1W 0.071(4) 0.060(4) 0.080(4) -0.007(3) 0.021(3) 0.006(3)
O2W 0.109(5) 0.064(4) 0.077(5) 0.002(3) 0.006(4) -0.010(4)
O3W 0.109(6) 0.097(6) 0.084(5) 0.019(4) 0.020(5) 0.005(5)
O4W 0.103(6) 0.086(5) 0.084(5) 0.014(4) 0.020(4) -0.006(4)
O5W 0.086(5) 0.102(6) 0.084(5) 0.012(5) 0.001(4) -0.010(4)
O6W 0.140(7) 0.071(5) 0.081(5) 0.002(4) 0.041(5) 0.000(5)

loop_
_atom_type_symbol
_atom_type_description
_atom_type_scat_dispersion_real
_atom_type_scat_dispersion_imag
_atom_type_scat_source
C C 0.0033 0.0016 'International Tables Vol C Tables 4.2.6.8 and 6.1.1.4'
H H 0.0000 0.0000 'International Tables Vol C Tables 4.2.6.8 and 6.1.1.4'
Ag Ag -0.8971 1.1015 'International Tables Vol C Tables 4.2.6.8 and 6.1.1.4'
N N 0.0061 0.0033 'International Tables Vol C Tables 4.2.6.8 and 6.1.1.4'
O O 0.0106 0.0060 'International Tables Vol C Tables 4.2.6.8 and 6.1.1.4'
S S 0.1246 0.1234 'International Tables Vol C Tables 4.2.6.8 and 6.1.1.4'

loop_
_geom_angle_atom_site_label_1
_geom_angle_atom_site_label_2
_geom_angle_atom_site_label_3
_geom_angle
_geom_angle_site_symmetry_1
_geom_angle_site_symmetry_3
N1 Ag1 N2 164.4(2) . 1_565
N4 Ag2 N3 162.6(3) 1_554 .
C7 S1 C6 101.7(3) . .
C18 S2 C17 99.4(3) . .
C18 S2 C17' 101.9(5) . .
O1 S3 O2 110.9(5) . .
O1 S3 O4 107.5(4) . .
O2 S3 O4 110.8(4) . .
O1 S3 O3 109.9(5) . .
O2 S3 O3 106.7(4) . .
O4 S3 O3 111.0(4) . .
C5 N1 C1 116.9(6) . .
C5 N1 Ag1 122.5(5) . .
C1 N1 Ag1 120.1(5) . .
C9 N2 C10 117.6(6) . .
C9 N2 Ag1 118.2(5) . 1_545
C10 N2 Ag1 124.1(4) . 1_545
C16 N3 C12 118.0(7) . .
C16 N3 Ag2 123.5(5) . .
C12 N3 Ag2 118.4(5) . .
C21 N4 C20 115.8(6) . .
C21 N4 Ag2 123.4(5) . 1_556
C20 N4 Ag2 120.4(5) . 1_556
C23 O5 H5 109.5 . .
C24 O6 H6 109.5 . .
N1 C1 C2 123.4(7) . .
N1 C1 H1A 118.3 . .
C2 C1 H1A 118.3 . .
C1 C2 C3 119.4(7) . .
C1 C2 H2A 120.3 . .
C3 C2 H2A 120.3 . .
C4 C3 C2 117.0(6) . .
C4 C3 C6 125.8(6) . .
C2 C3 C6 117.2(6) . .
C5 C4 C3 119.4(7) . .
C5 C4 H4A 120.3 . .
C3 C4 H4A 120.3 . .
N1 C5 C4 123.8(7) . .
N1 C5 H5A 118.1 . .
C4 C5 H5A 118.1 . .
C3 C6 S1 112.4(5) . .
C3 C6 H6A 109.1 . .
S1 C6 H6A 109.1 . .
C3 C6 H6B 109.1 . .
S1 C6 H6B 109.1 . .
H6A C6 H6B 107.9 . .
C11 C7 C8 117.0(6) . .
C11 C7 S1 117.6(5) . .
C8 C7 S1 125.5(5) . .
C9 C8 C7 119.4(6) . .
C9 C8 H8A 120.3 . .
C7 C8 H8A 120.3 . .
N2 C9 C8 123.3(7) . .
N2 C9 H9A 118.4 . .
C8 C9 H9A 118.4 . .
N2 C10 C11 123.0(6) . .
N2 C10 H10A 118.5 . .
C11 C10 H10A 118.5 . .
C10 C11 C7 119.8(6) . .
C10 C11 H11A 120.1 . .
C7 C11 H11A 120.1 . .
N3 C12 C13 122.6(8) . .
N3 C12 H12A 118.7 . .
C13 C12 H12A 118.7 . .
C12 C13 C14 119.0(8) . .
C12 C13 H13A 120.5 . .
C14 C13 H13A 120.5 . .
C15 C14 C13 118.1(7) . .
C15 C14 C17' 125.6(8) . .
C13 C14 C17' 116.1(7) . .
C15 C14 C17 124.8(6) . .
C13 C14 C17 113.0(7) . .
C14 C15 C16 119.6(7) . .
C14 C15 H15A 120.2 . .
C16 C15 H15A 120.2 . .
N3 C16 C15 122.6(7) . .
N3 C16 H16A 118.7 . .
C15 C16 H16A 118.7 . .
S2 C17 C14 99.8(4) . .
S2 C17 H17A 111.8 . .
C14 C17 H17A 111.8 . .
S2 C17 H17B 111.8 . .
C14 C17 H17B 111.8 . .
H17A C17 H17B 109.5 . .
C14 C17' S2 109.2(7) . .
C14 C17' H17C 109.8 . .
S2 C17' H17C 109.8 . .
C14 C17' H17D 109.8 . .
S2 C17' H17D 109.8 . .
H17C C17' H17D 108.3 . .
C19 C18 C22 117.4(7) . .
C19 C18 S2 126.6(6) . .
C22 C18 S2 115.9(6) . .
C20 C19 C18 119.1(6) . .
C20 C19 H19A 120.4 . .
C18 C19 H19A 120.4 . .
N4 C20 C19 124.4(6) . .
N4 C20 H20A 117.8 . .
C19 C20 H20A 117.8 . .
N4 C21 C22 124.2(7) . .
N4 C21 H21A 117.9 . .
C22 C21 H21A 117.9 . .
C21 C22 C18 119.0(7) . .
C21 C22 H22A 120.5 . .
C18 C22 H22A 120.5 . .
O6 C24 H24A 109.5 . .
O6 C24 H24B 109.5 . .
H24A C24 H24B 109.5 . .
O6 C24 H24C 109.5 . .
H24A C24 H24C 109.5 . .
H24B C24 H24C 109.5 . .
O5 C23 H23A 109.5 . .
O5 C23 H23B 109.5 . .
H23A C23 H23B 109.5 . .
O5 C23 H23C 109.5 . .
H23A C23 H23C 109.5 . .
H23B C23 H23C 109.5 . .
H1WA O1W H1WB 103.9 . .
H2WA O2W H2WB 103.9 . .
H3WA O3W H3WB 105.9 . .
H4WA O4W H4WB 127.9 . .

loop_
_geom_bond_atom_site_label_1
_geom_bond_atom_site_label_2
_geom_bond_distance
_geom_bond_site_symmetry_2
Ag1 N1 2.161(6) .
Ag1 N2 2.173(5) 1_565
Ag2 N4 2.138(6) 1_554
Ag2 N3 2.153(6) .
S1 C7 1.745(6) .
S1 C6 1.810(7) .
S2 C18 1.713(8) .
S2 C17 1.777(6) .
S2 C17' 1.786(12) .
S3 O1 1.441(6) .
S3 O2 1.454(7) .
S3 O4 1.458(6) .
S3 O3 1.459(6) .
N1 C5 1.339(9) .
N1 C1 1.340(10) .
N2 C9 1.319(9) .
N2 C10 1.338(9) .
N2 Ag1 2.173(5) 1_545
N3 C16 1.322(10) .
N3 C12 1.327(11) .
N4 C21 1.344(10) .
N4 C20 1.347(9) .
N4 Ag2 2.137(6) 1_556
O5 C23 1.305(14) .
O5 H5 0.8200 .
O6 C24 1.366(14) .
O6 H6 0.8200 .
C1 C2 1.360(10) .
C1 H1A 0.9300 .
C2 C3 1.404(10) .
C2 H2A 0.9300 .
C3 C4 1.388(10) .
C3 C6 1.514(9) .
C4 C5 1.361(10) .
C4 H4A 0.9300 .
C5 H5A 0.9300 .
C6 H6A 0.9700 .
C6 H6B 0.9700 .
C7 C11 1.376(10) .
C7 C8 1.400(10) .
C8 C9 1.372(10) .
C8 H8A 0.9300 .
C9 H9A 0.9300 .
C10 C11 1.372(9) .
C10 H10A 0.9300 .
C11 H11A 0.9300 .
C12 C13 1.372(12) .
C12 H12A 0.9300 .
C13 C14 1.380(12) .
C13 H13A 0.9300 .
C14 C15 1.360(11) .
C14 C17' 1.568(14) .
C14 C17 1.800(10) .
C15 C16 1.372(10) .
C15 H15A 0.9300 .
C16 H16A 0.9300 .
C17 H17A 0.9700 .
C17 H17B 0.9700 .
C17' H17C 0.9700 .
C17' H17D 0.9700 .
C18 C19 1.394(10) .
C18 C22 1.394(10) .
C19 C20 1.347(10) .
C19 H19A 0.9300 .
C20 H20A 0.9300 .
C21 C22 1.353(10) .
C21 H21A 0.9300 .
C22 H22A 0.9300 .
C24 H24A 0.9600 .
C24 H24B 0.9600 .
C24 H24C 0.9600 .
C23 H23A 0.9600 .
C23 H23B 0.9600 .
C23 H23C 0.9600 .
O1W H1WA 0.9037 .
O1W H1WB 0.9156 .
O2W H2WA 0.9094 .
O2W H2WB 0.9210 .
O3W H3WA 0.8859 .
O3W H3WB 0.7428 .
O4W H4WA 0.9057 .
O4W H4WB 0.8860 .

loop_
_geom_torsion_atom_site_label_1
_geom_torsion_atom_site_label_2
_geom_torsion_atom_site_label_3
_geom_torsion_atom_site_label_4
_geom_torsion
_geom_torsion_site_symmetry_1
_geom_torsion_site_symmetry_2
_geom_torsion_site_symmetry_3
_geom_torsion_site_symmetry_4
C5 N1 C1 C2 0.0(12) . . . .
Ag1 N1 C1 C2 172.3(7) . . . .
N1 C1 C2 C3 -0.9(13) . . . .
C1 C2 C3 C4 0.5(12) . . . .
C1 C2 C3 C6 -178.2(8) . . . .
C2 C3 C4 C5 0.8(11) . . . .
C6 C3 C4 C5 179.4(8) . . . .
C1 N1 C5 C4 1.5(12) . . . .
Ag1 N1 C5 C4 -170.6(6) . . . .
C3 C4 C5 N1 -1.9(13) . . . .
C4 C3 C6 S1 -1.1(11) . . . .
C2 C3 C6 S1 177.5(6) . . . .
C7 S1 C6 C3 173.2(6) . . . .
C6 S1 C7 C11 -179.5(6) . . . .
C6 S1 C7 C8 0.8(8) . . . .
C11 C7 C8 C9 -0.6(12) . . . .
S1 C7 C8 C9 179.1(7) . . . .
C10 N2 C9 C8 -0.6(12) . . . .
Ag1 N2 C9 C8 -176.4(7) 1_545 . . .
C7 C8 C9 N2 0.7(13) . . . .
C9 N2 C10 C11 0.4(12) . . . .
Ag1 N2 C10 C11 176.0(6) 1_545 . . .
N2 C10 C11 C7 -0.4(12) . . . .
C8 C7 C11 C10 0.4(11) . . . .
S1 C7 C11 C10 -179.3(6) . . . .
C16 N3 C12 C13 1.0(14) . . . .
Ag2 N3 C12 C13 -178.6(8) . . . .
N3 C12 C13 C14 -2.5(16) . . . .
C12 C13 C14 C15 2.5(16) . . . .
C12 C13 C14 C17' -172.2(10) . . . .
C12 C13 C14 C17 160.5(9) . . . .
C13 C14 C15 C16 -1.0(14) . . . .
C17' C14 C15 C16 173.1(10) . . . .
C17 C14 C15 C16 -156.2(8) . . . .
C12 N3 C16 C15 0.6(12) . . . .
Ag2 N3 C16 C15 -179.8(6) . . . .
C14 C15 C16 N3 -0.6(13) . . . .
C18 S2 C17 C14 -154.6(5) . . . .
C17' S2 C17 C14 -56.6(10) . . . .
C15 C14 C17 S2 -30.5(10) . . . .
C13 C14 C17 S2 173.1(8) . . . .
C17' C14 C17 S2 70.4(11) . . . .
C15 C14 C17' S2 19.2(15) . . . .
C13 C14 C17' S2 -166.6(9) . . . .
C17 C14 C17' S2 -77.8(11) . . . .
C18 S2 C17' C14 177.3(8) . . . .
C17 S2 C17' C14 90.6(12) . . . .
C17 S2 C18 C19 35.7(8) . . . .
C17' S2 C18 C19 10.7(9) . . . .
C17 S2 C18 C22 -140.9(6) . . . .
C17' S2 C18 C22 -165.9(7) . . . .
C22 C18 C19 C20 0.2(11) . . . .
S2 C18 C19 C20 -176.4(6) . . . .
C21 N4 C20 C19 -1.6(12) . . . .
Ag2 N4 C20 C19 170.9(6) 1_556 . . .
C18 C19 C20 N4 0.7(12) . . . .
C20 N4 C21 C22 1.8(11) . . . .
Ag2 N4 C21 C22 -170.5(6) 1_556 . . .
N4 C21 C22 C18 -1.0(12) . . . .
C19 C18 C22 C21 -0.1(11) . . . .
S2 C18 C22 C21 176.9(6) . . . .
